data_7115221
loop_
_publ_author_name
'Kitazawa, Takafumi'

_publ_section_title
;
 A new mineralomimetic Cd(CN)2 host framework which is intermediate
 between H- and L-cristobalite-like frameworks
;
_journal_issue 10
_journal_name_full 'Chemical Communications'
_journal_page_first 891
_journal_paper_doi 10.1039/a901613i
_journal_year 1999
_chemical_formula_sum 'C4 H4 Br2 Cd N2'
_chemical_formula_weight 352.31
_chemical_name_common 'Cadmium Cyanide 1,2-Dibromoethane'
_chemical_name_systematic
;

 ?

;
_space_group_IT_number 141
_symmetry_space_group_name_Hall '-I 4bd 2'
_symmetry_space_group_name_H-M 'I 41/a m d :2'
_atom_sites_solution_hydrogens geom
_atom_sites_solution_primary direct
_atom_sites_solution_secondary difmap
_audit_creation_method SHELXL
_cell_angle_alpha 90
_cell_angle_beta 90
_cell_angle_gamma 90
_cell_formula_units_Z 4
_cell_length_a 8.116(5)
_cell_length_b 8.116(5)
_cell_length_c 14.721(5)
_cell_measurement_reflns_used 24?
_cell_measurement_temperature 293(2)
_cell_measurement_theta_max 14.7
_cell_measurement_theta_min 10.0
_cell_volume 969.7(9)
_computing_cell_refinement 'MSC/AFC Diffractometer'
_computing_data_collection 'MSC/AFC Diffractometer'
_computing_data_reduction teXsan
_computing_structure_refinement 'SHELXL-93 (Sheldrick, 1993)'
_computing_structure_solution 'SHELXS-86 (Sheldrick, 1990)'
_diffrn_ambient_temperature 293(2)
_diffrn_measurement_device 'Rigaku AFC5S'
_diffrn_measurement_method \w-2\q
_diffrn_radiation_monochromator graphite
_diffrn_radiation_source 'fine-focus sealed tube'
_diffrn_radiation_type MoK\a
_diffrn_radiation_wavelength 0.71069
_diffrn_reflns_av_R_equivalents 0.0000
_diffrn_reflns_av_sigmaI/netI 0.0633
_diffrn_reflns_limit_h_max 10
_diffrn_reflns_limit_h_min 0
_diffrn_reflns_limit_k_max 7
_diffrn_reflns_limit_k_min 0
_diffrn_reflns_limit_l_max 19
_diffrn_reflns_limit_l_min 0
_diffrn_reflns_number 322
_diffrn_reflns_theta_max 27.46
_diffrn_reflns_theta_min 2.87
_diffrn_standards_decay_% -0.02
_diffrn_standards_interval_count 150
_diffrn_standards_number 3
_exptl_absorpt_coefficient_mu 10.423
_exptl_absorpt_correction_T_max 0.97
_exptl_absorpt_correction_T_min 0.69
_exptl_absorpt_correction_type psi-scan
_exptl_crystal_colour colorless
_exptl_crystal_density_diffrn 2.413
_exptl_crystal_density_meas 2.40
_exptl_crystal_density_method 'solvent flotaion'
_exptl_crystal_description plate-like
_exptl_crystal_F_000 640
_exptl_crystal_size_max 0.35
_exptl_crystal_size_mid 0.35
_exptl_crystal_size_min 0.35
_refine_diff_density_max 0.756
_refine_diff_density_min -0.697
_refine_diff_density_rms 0.170
_refine_ls_extinction_method none
_refine_ls_goodness_of_fit_all 1.056
_refine_ls_goodness_of_fit_obs 1.296
_refine_ls_matrix_type full
_refine_ls_number_parameters 18
_refine_ls_number_reflns 322
_refine_ls_number_restraints 2
_refine_ls_restrained_S_all 1.103
_refine_ls_restrained_S_obs 1.404
_refine_ls_R_factor_all 0.1775
_refine_ls_R_factor_obs 0.0629
_refine_ls_shift/esd_max 0.004
_refine_ls_shift/esd_mean 0.001
_refine_ls_structure_factor_coef Fsqd
_refine_ls_weighting_details 'w=1/[\s^2^(Fo^2^)+(0.1140P)^2^+2.5258P] where P=(Fo^2^+2Fc^2^)/3'
_refine_ls_weighting_scheme calc
_refine_ls_wR_factor_all 0.2436
_refine_ls_wR_factor_obs 0.1757
_reflns_number_observed 120
_reflns_number_total 322
_reflns_observed_criterion >2sigma(I)
_cod_data_source_file 901613i.txt
_cod_data_source_block Cd(CN)2.CH2BrCH2Br
_cod_depositor_comments
;
The following automatic conversions were performed:

'_refine_ls_weighting_scheme' value 'calc
w=1/[\s^2^(Fo^2^)+(0.1140P)^2^+2.5258P] where P=(Fo^2^+2Fc^2^)/3' was
changed to 'calc'. New tag '_refine_ls_weighting_details' was
created. The value of the new tag was set to
'w=1/[\s^2^(Fo^2^)+(0.1140P)^2^+2.5258P] where P=(Fo^2^+2Fc^2^)/3'.

Automatic conversion script
Id: cif_fix_values 3143 2015-03-26 13:38:13Z robertas 
;
_cod_database_code 7115221

loop_
_symmetry_equiv_pos_as_xyz
'x, y, z'
'-x, -y+1/2, z'
'x, -y, -z'
'-x, y+1/2, -z'
'-y+1/4, -x+1/4, -z+3/4'
'y+1/4, x+3/4, -z+1/4'
'y+1/4, -x+1/4, z+3/4'
'-y+1/4, x+3/4, z+1/4'
'x+1/2, y+1/2, z+1/2'
'-x+1/2, -y+1, z+1/2'
'x+1/2, -y+1/2, -z+1/2'
'-x+1/2, y+1, -z+1/2'
'-y+3/4, -x+3/4, -z+5/4'
'y+3/4, x+5/4, -z+3/4'
'y+3/4, -x+3/4, z+5/4'
'-y+3/4, x+5/4, z+3/4'
'-x, -y, -z'
'x, y-1/2, -z'
'-x, y, z'
'x, -y-1/2, z'
'y-1/4, x-1/4, z-3/4'
'-y-1/4, -x-3/4, z-1/4'
'-y-1/4, x-1/4, -z-3/4'
'y-1/4, -x-3/4, -z-1/4'
'-x+1/2, -y+1/2, -z+1/2'
'x+1/2, y, -z+1/2'
'-x+1/2, y+1/2, z+1/2'
'x+1/2, -y, z+1/2'
'y+1/4, x+1/4, z-1/4'
'-y+1/4, -x-1/4, z+1/4'
'-y+1/4, x+1/4, -z-1/4'
'y+1/4, -x-1/4, -z+1/4'

loop_
_atom_site_aniso_label
_atom_site_aniso_U_11
_atom_site_aniso_U_22
_atom_site_aniso_U_33
_atom_site_aniso_U_23
_atom_site_aniso_U_13
_atom_site_aniso_U_12
Cd1 0.111(2) 0.111(2) 0.042(2) 0.000 0.000 0.000
N1 0.117(15) 0.073(17) 0.067(13) 0.014(9) 0.000 0.000
C1 0.117(15) 0.073(17) 0.067(13) 0.014(9) 0.000 0.000
Br1 0.203(5) 0.160(4) 0.040(2) 0.000 0.000 0.000
C2 0.197(54) 0.197(54) 0.072(12) 0.006(21) -0.006(21) -0.042(45)

loop_
_atom_site_label
_atom_site_type_symbol
_atom_site_fract_x
_atom_site_fract_y
_atom_site_fract_z
_atom_site_U_iso_or_equiv
_atom_site_thermal_displace_type
_atom_site_occupancy
_atom_site_calc_flag
_atom_site_refinement_flags
Cd1 Cd 0.0000 0.2500 0.3750 0.088(2) Uani 1 d S
N1 N 0.0000 0.4515(22) 0.4730(10) 0.086(6) Uani 0.50 d SP
C1 C 0.0000 0.4515(22) 0.4730(10) 0.086(6) Uani 0.50 d SP
Br1 Br 0.0000 0.2500 0.0304(2) 0.134(2) Uani 1 d SDU
C2 C 0.0644(51) 0.3144(51) -0.1250 0.156(35) Uani 0.50 d SPDU

loop_
_atom_type_symbol
_atom_type_description
_atom_type_scat_dispersion_real
_atom_type_scat_dispersion_imag
_atom_type_scat_source
C C 0.0033 0.0016 'International Tables Vol C Tables 4.2.6.8 and 6.1.1.4'
H H 0.0000 0.0000 'International Tables Vol C Tables 4.2.6.8 and 6.1.1.4'
N N 0.0061 0.0033 'International Tables Vol C Tables 4.2.6.8 and 6.1.1.4'
Br Br -0.2901 2.4595 'International Tables Vol C Tables 4.2.6.8 and 6.1.1.4'
Cd Cd -0.8075 1.2024 'International Tables Vol C Tables 4.2.6.8 and 6.1.1.4'

loop_
_geom_angle_atom_site_label_1
_geom_angle_atom_site_label_2
_geom_angle_atom_site_label_3
_geom_angle
_geom_angle_site_symmetry_1
_geom_angle_site_symmetry_3
C1 Cd1 N1 0.0(8) 5 5
C1 Cd1 N1 115.9(5) 5 .
N1 Cd1 N1 115.9(5) 5 .
C1 Cd1 C1 115.9(5) 5 .
N1 Cd1 C1 115.9(5) 5 .
N1 Cd1 C1 0.0(8) . .
C1 Cd1 C1 97.2(10) 5 14_445
N1 Cd1 C1 97.2(10) 5 14_445
N1 Cd1 C1 115.9(5) . 14_445
C1 Cd1 C1 115.9(5) . 14_445
C1 Cd1 N1 97.2(10) 5 14_445
N1 Cd1 N1 97.2(10) 5 14_445
N1 Cd1 N1 115.9(5) . 14_445
C1 Cd1 N1 115.9(5) . 14_445
C1 Cd1 N1 0.0(10) 14_445 14_445
C1 Cd1 C1 115.9(5) 5 2
N1 Cd1 C1 115.9(5) 5 2
N1 Cd1 C1 97.2(10) . 2
C1 Cd1 C1 97.2(10) . 2
C1 Cd1 C1 115.9(5) 14_445 2
N1 Cd1 C1 115.9(5) 14_445 2
C1 Cd1 N1 115.9(5) 5 2
N1 Cd1 N1 115.9(5) 5 2
N1 Cd1 N1 97.2(10) . 2
C1 Cd1 N1 97.2(10) . 2
C1 Cd1 N1 115.9(5) 14_445 2
N1 Cd1 N1 115.9(5) 14_445 2
C1 Cd1 N1 0.0(10) 2 2
C1 N1 N1 0.0(15) 17_566 17_566
C1 N1 Cd1 176.1(24) 17_566 .
N1 N1 Cd1 176.1(24) 17_566 .
C1 C1 N1 0.0(15) 17_566 17_566
C1 C1 Cd1 176.1(24) 17_566 .
N1 C1 Cd1 176.1(24) 17_566 .
C2 Br1 C2 25.1(18) 2 20_565
C2 Br1 C2 25.1(18) 2 19
C2 Br1 C2 35.8(27) 20_565 19
C2 Br1 C2 35.8(27) 2 .
C2 Br1 C2 25.1(18) 20_565 .
C2 Br1 C2 25.1(18) 19 .
C2 C2 C2 90.0 19 20_565
C2 C2 C2 44.998(1) 19 2
C2 C2 C2 45.0 20_565 2
C2 C2 Br1 77.4(9) 19 5_554
C2 C2 Br1 77.4(9) 20_565 5_554
C2 C2 Br1 72.1(13) 2 5_554
C2 C2 Br1 77.4(9) 19 .
C2 C2 Br1 77.4(9) 20_565 .
C2 C2 Br1 72.1(13) 2 .
Br1 C2 Br1 144.2(27) 5_554 .

loop_
_geom_bond_atom_site_label_1
_geom_bond_atom_site_label_2
_geom_bond_distance
_geom_bond_site_symmetry_2
Cd1 C1 2.181(15) 5
Cd1 N1 2.181(15) 5
Cd1 N1 2.181(15) .
Cd1 C1 2.181(15) .
Cd1 C1 2.181(15) 14_445
Cd1 N1 2.181(15) 14_445
Cd1 C1 2.181(15) 2
Cd1 N1 2.181(15) 2
N1 C1 1.12(3) 17_566
N1 N1 1.12(3) 17_566
C1 C1 1.12(3) 17_566
C1 N1 1.12(3) 17_566
Br1 C2 2.40(2) 2
Br1 C2 2.40(2) 20_565
Br1 C2 2.40(2) 19
Br1 C2 2.40(2) .
C2 C2 1.05(8) 19
C2 C2 1.05(8) 20_565
C2 C2 1.48(12) 2
C2 Br1 2.40(2) 5_554
